data_7040172
loop_
_publ_author_name
'Brede, Franziska A.'
'M\"uhlbach, Friedrich'
'Sextl, Gerhard'
'M\"uller-Buschbaum, Klaus'

_publ_section_title
;
 Mechanochemical and thermal formation of 1H-benzotriazole coordination
 polymers and complexes of 3d-transition metals with intriguing dielectric
 properties.
;
_journal_issue 26
_journal_name_full 'Dalton transactions (Cambridge, England : 2003)'
_journal_page_first 10609
_journal_page_last 10619
_journal_paper_doi 10.1039/c6dt01597b
_journal_volume 45
_journal_year 2016
_chemical_formula_moiety 'Cl, C12 H11 N6'
_chemical_formula_sum 'C12 H11 Cl N6'
_chemical_formula_weight 274.72
_space_group_crystal_system monoclinic
_space_group_IT_number 15
_space_group_name_Hall '-C 2yc'
_space_group_name_H-M_alt 'C 1 2/c 1'
_symmetry_space_group_name_Hall '-C 2yc'
_symmetry_space_group_name_H-M 'C 1 2/c 1'
_atom_sites_solution_hydrogens mixed
_atom_sites_solution_primary direct
_audit_update_record
;
2016-03-31 deposited with the CCDC.
2016-05-24 downloaded from the CCDC.
;
_cell_angle_alpha 90
_cell_angle_beta 119.39(3)
_cell_angle_gamma 90
_cell_formula_units_Z 4
_cell_length_a 25.984(5)
_cell_length_b 3.8567(8)
_cell_length_c 14.587(3)
_cell_measurement_reflns_used 2626
_cell_measurement_temperature 100
_cell_measurement_theta_max 26.113
_cell_measurement_theta_min 2.802
_cell_volume 1273.7(6)
_computing_cell_refinement 'SAINT v8.34A (Bruker, 2013)'
_computing_data_reduction 'SAINT v8.34A (Bruker, 2013)'
_computing_molecular_graphics 'Olex2 (Dolomanov et al., 2009)'
_computing_publication_material 'Olex2 (Dolomanov et al., 2009)'
_computing_structure_refinement 'XL (Sheldrick, 2008)'
_computing_structure_solution 'XT (Sheldrick, 2015)'
_diffrn_ambient_temperature 100
_diffrn_measured_fraction_theta_full 0.999
_diffrn_measured_fraction_theta_max 0.920
_diffrn_measurement_device_type 'Bruker APEX-II CCD'
_diffrn_measurement_method '\w scans'
_diffrn_radiation_type MoK\a
_diffrn_radiation_wavelength 0.71073
_diffrn_reflns_av_R_equivalents 0.0364
_diffrn_reflns_av_unetI/netI 0.0275
_diffrn_reflns_Laue_measured_fraction_full 0.999
_diffrn_reflns_Laue_measured_fraction_max 0.920
_diffrn_reflns_limit_h_max 31
_diffrn_reflns_limit_h_min -33
_diffrn_reflns_limit_k_max 4
_diffrn_reflns_limit_k_min -5
_diffrn_reflns_limit_l_max 18
_diffrn_reflns_limit_l_min -18
_diffrn_reflns_number 7849
_diffrn_reflns_point_group_measured_fraction_full 0.999
_diffrn_reflns_point_group_measured_fraction_max 0.920
_diffrn_reflns_theta_full 26.000
_diffrn_reflns_theta_max 27.960
_diffrn_reflns_theta_min 1.799
_diffrn_standards_number 0
_exptl_absorpt_coefficient_mu 0.295
_exptl_absorpt_correction_T_max 0.7456
_exptl_absorpt_correction_T_min 0.6646
_exptl_absorpt_correction_type multi-scan
_exptl_absorpt_process_details
;
SADABS-2014/4 (Bruker,2014/4) was used for absorption correction.
wR2(int) was 0.0561 before and 0.0473 after correction.
The Ratio of minimum to maximum transmission is 0.8914.
The \l/2 correction factor is 0.00150.
;
_exptl_crystal_colour 'clear light colourless'
_exptl_crystal_colour_lustre clear
_exptl_crystal_colour_modifier light
_exptl_crystal_colour_primary colourless
_exptl_crystal_density_diffrn 1.433
_exptl_crystal_description block
_exptl_crystal_F_000 568
_exptl_crystal_size_max 0.569
_exptl_crystal_size_mid 0.359
_exptl_crystal_size_min 0.21
_refine_diff_density_max 0.344
_refine_diff_density_min -0.201
_refine_diff_density_rms 0.058
_refine_ls_extinction_method none
_refine_ls_goodness_of_fit_ref 1.089
_refine_ls_hydrogen_treatment mixed
_refine_ls_matrix_type full
_refine_ls_number_parameters 91
_refine_ls_number_reflns 1403
_refine_ls_number_restraints 0
_refine_ls_restrained_S_all 1.089
_refine_ls_R_factor_all 0.0407
_refine_ls_R_factor_gt 0.0329
_refine_ls_shift/su_max 0.000
_refine_ls_shift/su_mean 0.000
_refine_ls_structure_factor_coef Fsqd
_refine_ls_weighting_details 'w=1/[\s^2^(Fo^2^)+(0.0335P)^2^+1.3917P] where P=(Fo^2^+2Fc^2^)/3'
_refine_ls_weighting_scheme calc
_refine_ls_wR_factor_gt 0.0775
_refine_ls_wR_factor_ref 0.0822
_reflns_Friedel_coverage 0.000
_reflns_number_gt 1202
_reflns_number_total 1403
_reflns_threshold_expression 'I > 2\s(I)'
_cod_data_source_file c6dt01597b2.cif
_cod_data_source_block test
_cod_original_cell_volume 1273.6(6)
_cod_database_code 7040172
_shelx_space_group_comment
;
The symmetry employed for this shelxl refinement is uniquely defined
by the following loop, which should always be used as a source of
symmetry information in preference to the above space-group names.
They are only intended as comments.
;
_olex2_refinement_description
;
1. Fixed Uiso
 At 1.2 times of:
  All C(H) groups, All N(H) groups
2. Others
 Fixed Sof: H3(0.5)
3.a Aromatic/amide H refined with riding coordinates:
 N3(H3), C2(H2), C5(H5), C3(H3A), C4(H4)
;
_shelx_shelxl_version_number 2014/7
_olex2_submission_special_instructions 'No special instructions were received'

loop_
_space_group_symop_operation_xyz
'x, y, z'
'-x, y, -z+1/2'
'x+1/2, y+1/2, z'
'-x+1/2, y+1/2, -z+1/2'
'-x, -y, -z'
'x, -y, z-1/2'
'-x+1/2, -y+1/2, -z'
'x+1/2, -y+1/2, z-1/2'

loop_
_atom_site_label
_atom_site_type_symbol
_atom_site_fract_x
_atom_site_fract_y
_atom_site_fract_z
_atom_site_U_iso_or_equiv
_atom_site_adp_type
_atom_site_occupancy
_atom_site_site_symmetry_order
_atom_site_calc_flag
_atom_site_refinement_flags_posn
_atom_site_refinement_flags_adp
_atom_site_refinement_flags_occupancy
Cl1 Cl 0.5000 0.11823(13) 0.2500 0.01782(16) Uani 1 2 d S T P
N1 N 0.60559(6) 0.5501(3) 0.39757(10) 0.0184(3) Uani 1 1 d . . .
N3 N 0.69533(6) 0.7064(3) 0.48328(10) 0.0185(3) Uani 1 1 d . . .
H3 H 0.7317 0.7401 0.5007 0.022 Uiso 0.5 1 calc R . .
N2 N 0.65616(6) 0.5510(3) 0.39648(10) 0.0209(3) Uani 1 1 d . . .
C6 C 0.61094(6) 0.7040(4) 0.48571(11) 0.0157(3) Uani 1 1 d . . .
C1 C 0.66981(6) 0.8068(4) 0.54188(11) 0.0151(3) Uani 1 1 d . . .
C2 C 0.69266(7) 0.9744(4) 0.63944(12) 0.0192(3) Uani 1 1 d . . .
H2 H 0.7318 1.0473 0.6767 0.023 Uiso 1 1 calc R . .
C5 C 0.57133(7) 0.7630(4) 0.52322(13) 0.0222(4) Uani 1 1 d . . .
H5 H 0.5318 0.6990 0.4850 0.027 Uiso 1 1 calc R . .
C3 C 0.65396(8) 1.0244(4) 0.67660(13) 0.0241(4) Uani 1 1 d . . .
H3A H 0.6675 1.1304 0.7417 0.029 Uiso 1 1 calc R . .
C4 C 0.59428(8) 0.9204(4) 0.61943(13) 0.0263(4) Uani 1 1 d . . .
H4 H 0.5698 0.9601 0.6481 0.032 Uiso 1 1 calc R . .
H1 H 0.5735(9) 0.451(6) 0.3442(16) 0.042(6) Uiso 1 1 d . . .

loop_
_atom_site_aniso_label
_atom_site_aniso_U_11
_atom_site_aniso_U_22
_atom_site_aniso_U_33
_atom_site_aniso_U_23
_atom_site_aniso_U_13
_atom_site_aniso_U_12
Cl1 0.0154(3) 0.0132(3) 0.0191(3) 0.000 0.0041(2) 0.000
N1 0.0155(6) 0.0168(7) 0.0167(6) 0.0011(5) 0.0031(5) -0.0010(5)
N3 0.0206(7) 0.0179(7) 0.0194(6) 0.0005(5) 0.0116(6) -0.0010(5)
N2 0.0257(7) 0.0187(7) 0.0185(6) 0.0010(5) 0.0109(6) 0.0003(6)
C6 0.0154(7) 0.0120(7) 0.0172(7) 0.0043(6) 0.0061(6) 0.0013(6)
C1 0.0166(7) 0.0132(7) 0.0161(7) 0.0035(6) 0.0086(6) 0.0016(6)
C2 0.0204(8) 0.0156(8) 0.0173(7) 0.0012(6) 0.0058(6) 0.0008(6)
C5 0.0161(8) 0.0199(8) 0.0322(9) 0.0097(7) 0.0130(7) 0.0041(6)
C3 0.0368(10) 0.0186(8) 0.0192(8) 0.0026(6) 0.0157(7) 0.0065(7)
C4 0.0338(9) 0.0232(9) 0.0343(9) 0.0100(7) 0.0264(8) 0.0110(7)

loop_
_atom_type_symbol
_atom_type_description
_atom_type_scat_dispersion_real
_atom_type_scat_dispersion_imag
_atom_type_scat_source
C C 0.0033 0.0016 'International Tables Vol C Tables 4.2.6.8 and 6.1.1.4'
H H 0.0000 0.0000 'International Tables Vol C Tables 4.2.6.8 and 6.1.1.4'
Cl Cl 0.1484 0.1585 'International Tables Vol C Tables 4.2.6.8 and 6.1.1.4'
N N 0.0061 0.0033 'International Tables Vol C Tables 4.2.6.8 and 6.1.1.4'

loop_
_geom_angle_atom_site_label_1
_geom_angle_atom_site_label_2
_geom_angle_atom_site_label_3
_geom_angle
N2 N1 C6 111.67(13)
N2 N1 H1 119.7(13)
C6 N1 H1 128.6(13)
N2 N3 H3 124.9
N2 N3 C1 110.27(12)
C1 N3 H3 124.9
N3 N2 N1 107.06(12)
N1 C6 C1 104.70(13)
N1 C6 C5 133.33(15)
C1 C6 C5 121.97(14)
N3 C1 C6 106.30(13)
N3 C1 C2 132.08(14)
C6 C1 C2 121.61(13)
C1 C2 H2 122.0
C3 C2 C1 116.04(14)
C3 C2 H2 122.0
C6 C5 H5 122.0
C4 C5 C6 116.02(15)
C4 C5 H5 122.0
C2 C3 H3A 118.9
C2 C3 C4 122.22(15)
C4 C3 H3A 118.9
C5 C4 C3 122.11(15)
C5 C4 H4 118.9
C3 C4 H4 118.9

loop_
_geom_bond_atom_site_label_1
_geom_bond_atom_site_label_2
_geom_bond_distance
N1 N2 1.3220(18)
N1 C6 1.360(2)
N1 H1 0.90(2)
N3 H3 0.8600
N3 N2 1.3165(19)
N3 C1 1.3699(19)
C6 C1 1.392(2)
C6 C5 1.401(2)
C1 C2 1.402(2)
C2 H2 0.9300
C2 C3 1.370(2)
C5 H5 0.9300
C5 C4 1.368(2)
C3 H3A 0.9300
C3 C4 1.411(2)
C4 H4 0.9300

loop_
_geom_torsion_atom_site_label_1
_geom_torsion_atom_site_label_2
_geom_torsion_atom_site_label_3
_geom_torsion_atom_site_label_4
_geom_torsion
N1 C6 C1 N3 -0.08(16)
N1 C6 C1 C2 -179.30(14)
N1 C6 C5 C4 177.88(16)
N3 C1 C2 C3 -177.84(15)
N2 N1 C6 C1 0.23(17)
N2 N1 C6 C5 -179.19(16)
N2 N3 C1 C6 -0.10(16)
N2 N3 C1 C2 179.01(16)
C6 N1 N2 N3 -0.30(17)
C6 C1 C2 C3 1.2(2)
C6 C5 C4 C3 1.4(2)
C1 N3 N2 N1 0.25(16)
C1 C6 C5 C4 -1.5(2)
C1 C2 C3 C4 -1.3(2)
C2 C3 C4 C5 0.0(3)
C5 C6 C1 N3 179.43(13)
C5 C6 C1 C2 0.2(2)
